data_4316021
loop_
_publ_author_name
'Jeroen Wassenaar'
'Maxime A. Siegler'
'Anthony L. Spek'
'Bas de Bruin'
'Joost N. H. Reek'
'Jarl Ivar van der Vlugt'

_publ_section_title
;
 Versatile New C3-Symmetric Tripodal Tetraphosphine Ligands; Structural
 Flexibility to Stabilize CuI and RhI Species and Tune Their Reactivity
;
_journal_name_full 'Inorganic Chemistry'
_journal_page_first 6495
_journal_page_last 6508
_journal_paper_doi 10.1021/ic100221w
_journal_volume 49
_journal_year 2010
_chemical_formula_moiety 'C63 H51 N3 O1.85 P4, C4 H8 O'
_chemical_formula_sum 'C67 H59 N3 O2.85 P4'
_chemical_formula_weight 1075.45
_chemical_name_systematic
;  
 ?  
;
_space_group_IT_number 14
_symmetry_cell_setting monoclinic
_symmetry_space_group_name_Hall '-P 2ybc'
_symmetry_space_group_name_H-M 'P 1 21/c 1'
_atom_sites_solution_hydrogens difmap
_atom_sites_solution_primary direct
_atom_sites_solution_secondary difmap
_audit_creation_method SHELXL-97
_cell_angle_alpha 90.00
_cell_angle_beta 114.7460(10)
_cell_angle_gamma 90.00
_cell_formula_units_Z 4
_cell_length_a 15.3670(3)
_cell_length_b 15.7364(2)
_cell_length_c 25.0442(4)
_cell_measurement_reflns_used 104841
_cell_measurement_temperature 110(2)
_cell_measurement_theta_max 25.03
_cell_measurement_theta_min 1.70
_cell_volume 5500.09(16)
_computing_cell_refinement 'DENZO-SMN (Otwinowski & Minor, 2006)'
_computing_data_collection 'COLLECT (Nonius, 1999)'
_computing_data_reduction 'DENZO-SMN (Otwinowski & Minor, 2006)'
_computing_molecular_graphics 'PLATON (Spek, 2003)'
_computing_publication_material 'PLATON (Spek, 2003)'
_computing_structure_refinement 'SHELXL-97 (Sheldrick, 2008)'
_computing_structure_solution 'SHELXS-86 (Sheldrick, 2008)'
_diffrn_ambient_temperature 110(2)
_diffrn_measured_fraction_theta_full 0.999
_diffrn_measured_fraction_theta_max 0.999
_diffrn_measurement_device_type 'Nonius KappaCCD diffractometer'
_diffrn_measurement_method '\f and \w scans'
_diffrn_radiation_monochromator graphite
_diffrn_radiation_source 'rotating anode'
_diffrn_radiation_type MoK\a
_diffrn_radiation_wavelength 0.71073
_diffrn_reflns_av_R_equivalents 0.0708
_diffrn_reflns_av_sigmaI/netI 0.0647
_diffrn_reflns_limit_h_max 18
_diffrn_reflns_limit_h_min -18
_diffrn_reflns_limit_k_max 18
_diffrn_reflns_limit_k_min -18
_diffrn_reflns_limit_l_max 29
_diffrn_reflns_limit_l_min -29
_diffrn_reflns_number 58064
_diffrn_reflns_theta_full 25.00
_diffrn_reflns_theta_max 25.00
_diffrn_reflns_theta_min 1.77
_exptl_absorpt_coefficient_mu 0.189
_exptl_absorpt_correction_type none
_exptl_crystal_colour colorless
_exptl_crystal_density_diffrn 1.299
_exptl_crystal_density_method 'not measured'
_exptl_crystal_description block
_exptl_crystal_F_000 2259.2
_exptl_crystal_size_max 0.20
_exptl_crystal_size_mid 0.16
_exptl_crystal_size_min 0.10
_refine_diff_density_max 0.236
_refine_diff_density_min -0.292
_refine_diff_density_rms 0.049
_refine_ls_extinction_method none
_refine_ls_goodness_of_fit_ref 1.026
_refine_ls_hydrogen_treatment constr
_refine_ls_matrix_type full
_refine_ls_number_parameters 808
_refine_ls_number_reflns 9679
_refine_ls_number_restraints 333
_refine_ls_restrained_S_all 1.022
_refine_ls_R_factor_all 0.0909
_refine_ls_R_factor_gt 0.0487
_refine_ls_shift/su_max 0.001
_refine_ls_shift/su_mean 0.000
_refine_ls_structure_factor_coef Fsqd
_refine_ls_weighting_details 'calc w=1/[\s^2^(Fo^2^)+(0.0441P)^2^+3.0011P] where P=(Fo^2^+2Fc^2^)/3'
_refine_ls_weighting_scheme calc
_refine_ls_wR_factor_gt 0.1008
_refine_ls_wR_factor_ref 0.1154
_reflns_number_gt 6507
_reflns_number_total 9679
_reflns_threshold_expression I>2\s(I)
_cod_data_source_file ic100221w_si_002_2.cif
_cod_data_source_block 3
_cod_original_sg_symbol_H-M 'P 21/c'
_cod_database_code 4316021

loop_
_symmetry_equiv_pos_as_xyz
'x, y, z'
'-x, y+1/2, -z+1/2'
'-x, -y, -z'
'x, -y-1/2, z-1/2'

loop_
_atom_site_label
_atom_site_type_symbol
_atom_site_fract_x
_atom_site_fract_y
_atom_site_fract_z
_atom_site_U_iso_or_equiv
_atom_site_adp_type
_atom_site_occupancy
_atom_site_symmetry_multiplicity
_atom_site_calc_flag
_atom_site_refinement_flags
_atom_site_disorder_assembly
_atom_site_disorder_group
P2 P 0.80168(5) 0.07527(4) 0.02816(3) 0.02723(17) Uani 1 1 d . . .
P3 P 0.83179(5) 0.40697(5) 0.06617(3) 0.03361(19) Uani 1 1 d . . .
P4 P 0.81158(5) 0.22649(4) 0.11785(3) 0.02611(17) Uani 1 1 d . . .
C1 C 0.79002(18) 0.27201(15) 0.17869(11) 0.0273(6) Uani 1 1 d . . .
C2 C 0.84265(19) 0.32050(16) 0.22642(11) 0.0302(6) Uani 1 1 d . . .
C3 C 0.7824(2) 0.33898(16) 0.25609(12) 0.0325(7) Uani 1 1 d . . .
C4 C 0.7995(2) 0.38362(17) 0.30807(12) 0.0411(7) Uani 1 1 d . . .
H4 H 0.8605 0.4083 0.3305 0.049 Uiso 1 1 calc R . .
C5 C 0.7268(2) 0.39096(19) 0.32575(14) 0.0480(8) Uani 1 1 d . . .
H5 H 0.7376 0.4204 0.3611 0.058 Uiso 1 1 calc R . .
C6 C 0.6370(3) 0.3557(2) 0.29256(15) 0.0518(9) Uani 1 1 d . . .
H6 H 0.5876 0.3625 0.3056 0.062 Uiso 1 1 calc R . .
C7 C 0.6178(2) 0.31118(18) 0.24135(13) 0.0434(8) Uani 1 1 d . . .
H7 H 0.5563 0.2876 0.2189 0.052 Uiso 1 1 calc R . .
C8 C 0.6928(2) 0.30236(16) 0.22400(12) 0.0321(6) Uani 1 1 d . . .
C9 C 0.9447(2) 0.34907(19) 0.24949(13) 0.0443(8) Uani 1 1 d . . .
H9A H 0.9601 0.3835 0.2849 0.066 Uiso 0.50 1 calc PR . .
H9B H 0.9540 0.3831 0.2195 0.066 Uiso 0.50 1 calc PR . .
H9C H 0.9869 0.2993 0.2592 0.066 Uiso 0.50 1 calc PR . .
H9D H 0.9738 0.3271 0.2242 0.066 Uiso 0.50 1 calc PR . .
H9E H 0.9800 0.3275 0.2896 0.066 Uiso 0.50 1 calc PR . .
H9F H 0.9471 0.4113 0.2499 0.066 Uiso 0.50 1 calc PR . .
N1 N 0.69600(15) 0.25975(13) 0.17573(9) 0.0296(5) Uani 1 1 d . A .
C10 C 0.5553(2) 0.1424(2) 0.16348(13) 0.0432(8) Uani 1 1 d . A .
C11 C 0.6110(2) 0.0792(2) 0.19965(14) 0.0536(9) Uani 1 1 d . . .
H11 H 0.6734 0.0690 0.2019 0.064 Uiso 1 1 calc R . .
C12 C 0.5767(3) 0.0297(2) 0.23312(16) 0.0712(11) Uani 1 1 d . . .
H12 H 0.6160 -0.0132 0.2585 0.085 Uiso 1 1 calc R . .
C13 C 0.4859(4) 0.0436(3) 0.22892(19) 0.0784(13) Uani 1 1 d . . .
H13 H 0.4628 0.0111 0.2523 0.094 Uiso 1 1 calc R . .
C14 C 0.4289(3) 0.1034(3) 0.1917(2) 0.0781(13) Uani 1 1 d . . .
H14 H 0.3652 0.1109 0.1879 0.094 Uiso 1 1 calc R . .
C15 C 0.4626(2) 0.1534(2) 0.15921(16) 0.0607(10) Uani 1 1 d . . .
H15 H 0.4223 0.1957 0.1337 0.073 Uiso 1 1 calc R . .
P1 P 0.60891(5) 0.20055(5) 0.12177(3) 0.0393(2) Uani 1 1 d D . .
C16 C 0.5204(4) 0.2788(3) 0.07927(19) 0.0447(10) Uani 0.822(4) 1 d PDU A 1
C17 C 0.4296(3) 0.2521(3) 0.03890(17) 0.0766(15) Uani 0.822(4) 1 d PDU A 1
H17 H 0.4134 0.1935 0.0350 0.092 Uiso 0.822(4) 1 calc PR A 1
C18 C 0.3635(3) 0.3123(4) 0.00466(19) 0.0943(18) Uani 0.822(4) 1 d PDU A 1
H18 H 0.3019 0.2945 -0.0228 0.113 Uiso 0.822(4) 1 calc PR A 1
C19 C 0.3861(4) 0.3969(4) 0.0100(2) 0.0860(16) Uani 0.822(4) 1 d PDU A 1
H19 H 0.3402 0.4374 -0.0136 0.103 Uiso 0.822(4) 1 calc PR A 1
C20 C 0.4734(3) 0.4228(3) 0.04866(18) 0.0784(15) Uani 0.822(4) 1 d PDU A 1
H20 H 0.4887 0.4816 0.0522 0.094 Uiso 0.822(4) 1 calc PR A 1
C21 C 0.5410(3) 0.3644(3) 0.08346(16) 0.0584(12) Uani 0.822(4) 1 d PDU A 1
H21 H 0.6023 0.3837 0.1105 0.070 Uiso 0.822(4) 1 calc PR A 1
C16' C 0.5195(14) 0.2792(13) 0.0833(9) 0.056(3) Uani 0.178(4) 1 d PDU A 2
C17' C 0.4860(13) 0.2628(12) 0.0225(7) 0.067(3) Uani 0.178(4) 1 d PDU A 2
H17' H 0.5121 0.2171 0.0090 0.081 Uiso 0.178(4) 1 calc PR A 2
C18' C 0.4153(13) 0.3134(12) -0.0174(8) 0.084(3) Uani 0.178(4) 1 d PDU A 2
H18' H 0.3925 0.3027 -0.0584 0.101 Uiso 0.178(4) 1 calc PR A 2
C19' C 0.3778(16) 0.3794(14) 0.0023(10) 0.084(3) Uani 0.178(4) 1 d PDU A 2
H19' H 0.3291 0.4139 -0.0255 0.101 Uiso 0.178(4) 1 calc PR A 2
C20' C 0.4088(13) 0.3965(12) 0.0604(8) 0.078(4) Uani 0.178(4) 1 d PDU A 2
H20' H 0.3825 0.4423 0.0737 0.093 Uiso 0.178(4) 1 calc PR A 2
C21' C 0.4800(12) 0.3451(11) 0.1000(7) 0.058(3) Uani 0.178(4) 1 d PDU A 2
H21' H 0.5020 0.3567 0.1408 0.069 Uiso 0.178(4) 1 calc PR A 2
C22 C 0.83258(17) 0.11503(15) 0.14158(11) 0.0264(6) Uani 1 1 d . . .
C23 C 0.84313(18) 0.07637(16) 0.19289(11) 0.0275(6) Uani 1 1 d . . .
C24 C 0.82365(17) -0.01245(16) 0.18088(11) 0.0271(6) Uani 1 1 d . . .
C25 C 0.82100(18) -0.08063(17) 0.21611(12) 0.0323(6) Uani 1 1 d . . .
H25 H 0.8357 -0.0722 0.2565 0.039 Uiso 1 1 calc R . .
C26 C 0.79669(19) -0.16028(17) 0.19114(12) 0.0336(7) Uani 1 1 d . . .
H26 H 0.7945 -0.2070 0.2146 0.040 Uiso 1 1 calc R . .
C27 C 0.77539(19) -0.17276(16) 0.13181(12) 0.0325(6) Uani 1 1 d . . .
H27 H 0.7584 -0.2281 0.1155 0.039 Uiso 1 1 calc R . .
C28 C 0.77832(18) -0.10712(16) 0.09609(12) 0.0294(6) Uani 1 1 d . . .
H28 H 0.7646 -0.1165 0.0559 0.035 Uiso 1 1 calc R . .
C29 C 0.80216(17) -0.02635(15) 0.12115(11) 0.0256(6) Uani 1 1 d . . .
C30 C 0.8731(2) 0.11347(17) 0.25327(11) 0.0370(7) Uani 1 1 d . . .
H30A H 0.9199 0.1588 0.2593 0.055 Uiso 1 1 calc R . .
H30B H 0.9019 0.0690 0.2828 0.055 Uiso 1 1 calc R . .
H30C H 0.8168 0.1368 0.2571 0.055 Uiso 1 1 calc R . .
C31 C 0.84775(19) -0.01850(16) 0.00777(11) 0.0283(6) Uani 1 1 d . . .
C32 C 0.7990(2) -0.05889(17) -0.04603(12) 0.0356(7) Uani 1 1 d . . .
H32 H 0.7352 -0.0426 -0.0708 0.043 Uiso 1 1 calc R . .
C33 C 0.8436(2) -0.12323(18) -0.06372(13) 0.0426(8) Uani 1 1 d . . .
H33 H 0.8100 -0.1510 -0.1003 0.051 Uiso 1 1 calc R . .
C34 C 0.9363(2) -0.14638(17) -0.02807(13) 0.0402(7) Uani 1 1 d . . .
H34 H 0.9670 -0.1893 -0.0407 0.048 Uiso 1 1 calc R . .
C35 C 0.9849(2) -0.10778(17) 0.02581(13) 0.0369(7) Uani 1 1 d . . .
H35 H 1.0483 -0.1251 0.0506 0.044 Uiso 1 1 calc R . .
C36 C 0.94138(19) -0.04403(16) 0.04368(12) 0.0323(6) Uani 1 1 d . . .
H36 H 0.9753 -0.0173 0.0807 0.039 Uiso 1 1 calc R . .
C37 C 0.67670(18) 0.08415(16) -0.01984(11) 0.0274(6) Uani 1 1 d . . .
C38 C 0.6479(2) 0.15780(18) -0.05273(13) 0.0419(7) Uani 1 1 d . . .
H38 H 0.6936 0.2005 -0.0493 0.050 Uiso 1 1 calc R . .
C39 C 0.5528(2) 0.1693(2) -0.09051(15) 0.0550(9) Uani 1 1 d . . .
H39 H 0.5335 0.2200 -0.1131 0.066 Uiso 1 1 calc R . .
C40 C 0.4854(2) 0.1077(2) -0.09585(13) 0.0457(8) Uani 1 1 d . . .
H40 H 0.4201 0.1162 -0.1219 0.055 Uiso 1 1 calc R . .
C41 C 0.5130(2) 0.0349(2) -0.06354(13) 0.0429(7) Uani 1 1 d . . .
H41 H 0.4669 -0.0076 -0.0673 0.052 Uiso 1 1 calc R . .
C42 C 0.6083(2) 0.02287(18) -0.02527(12) 0.0398(7) Uani 1 1 d . . .
H42 H 0.6270 -0.0277 -0.0026 0.048 Uiso 1 1 calc R . .
C43 C 0.92992(19) 0.26900(16) 0.13147(11) 0.0284(6) Uani 1 1 d . . .
C44 C 1.01952(18) 0.23469(16) 0.15490(11) 0.0287(6) Uani 1 1 d . . .
C45 C 1.08359(18) 0.29563(16) 0.14819(11) 0.0290(6) Uani 1 1 d . . .
C46 C 1.18282(19) 0.29391(17) 0.16546(11) 0.0325(6) Uani 1 1 d . . .
H46 H 1.2192 0.2452 0.1844 0.039 Uiso 1 1 calc R . .
C47 C 1.2269(2) 0.36396(18) 0.15458(12) 0.0373(7) Uani 1 1 d . . .
H47 H 1.2940 0.3633 0.1656 0.045 Uiso 1 1 calc R . .
C48 C 1.1734(2) 0.43593(19) 0.12740(12) 0.0390(7) Uani 1 1 d . . .
H48 H 1.2052 0.4838 0.1208 0.047 Uiso 1 1 calc R . .
C49 C 1.0751(2) 0.43928(18) 0.10983(12) 0.0376(7) Uani 1 1 d . . .
H49 H 1.0393 0.4884 0.0913 0.045 Uiso 1 1 calc R . .
C50 C 1.03051(18) 0.36771(17) 0.12029(11) 0.0302(6) Uani 1 1 d . . .
C51 C 1.0524(2) 0.15016(17) 0.18359(13) 0.0398(7) Uani 1 1 d . . .
H51A H 1.1216 0.1446 0.1958 0.060 Uiso 0.50 1 calc PR . .
H51B H 1.0190 0.1049 0.1557 0.060 Uiso 0.50 1 calc PR . .
H51C H 1.0381 0.1456 0.2181 0.060 Uiso 0.50 1 calc PR . .
H51D H 0.9975 0.1188 0.1839 0.060 Uiso 0.50 1 calc PR . .
H51E H 1.1001 0.1585 0.2241 0.060 Uiso 0.50 1 calc PR . .
H51F H 1.0811 0.1178 0.1616 0.060 Uiso 0.50 1 calc PR . .
C52 C 0.86881(19) 0.51678(17) 0.06995(12) 0.0346(7) Uani 1 1 d . . .
C53 C 0.8886(2) 0.56147(18) 0.12170(13) 0.0398(7) Uani 1 1 d . . .
H53 H 0.8893 0.5327 0.1552 0.048 Uiso 1 1 calc R . .
C54 C 0.9072(2) 0.64819(19) 0.12435(14) 0.0445(8) Uani 1 1 d . . .
H54 H 0.9208 0.6784 0.1598 0.053 Uiso 1 1 calc R . .
C55 C 0.9062(2) 0.69052(19) 0.07610(15) 0.0481(8) Uani 1 1 d . . .
H55 H 0.9194 0.7497 0.0783 0.058 Uiso 1 1 calc R . .
C56 C 0.8862(2) 0.64717(18) 0.02476(15) 0.0476(8) Uani 1 1 d . . .
H56 H 0.8849 0.6765 -0.0087 0.057 Uiso 1 1 calc R . .
C57 C 0.8680(2) 0.56086(17) 0.02168(13) 0.0423(7) Uani 1 1 d . . .
H57 H 0.8547 0.5313 -0.0139 0.051 Uiso 1 1 calc R . .
C58 C 0.80286(19) 0.37444(15) -0.00846(12) 0.0309(6) Uani 1 1 d . . .
C59 C 0.8686(2) 0.34086(17) -0.02691(12) 0.0390(7) Uani 1 1 d . . .
H59 H 0.9329 0.3322 0.0008 0.047 Uiso 1 1 calc R . .
C60 C 0.8424(2) 0.31966(18) -0.08514(13) 0.0429(8) Uani 1 1 d . . .
H60 H 0.8886 0.2966 -0.0970 0.051 Uiso 1 1 calc R . .
C61 C 0.7498(2) 0.33170(18) -0.12604(13) 0.0415(7) Uani 1 1 d . . .
H61 H 0.7321 0.3175 -0.1661 0.050 Uiso 1 1 calc R . .
C62 C 0.6830(2) 0.36449(19) -0.10846(13) 0.0435(8) Uani 1 1 d . . .
H62 H 0.6189 0.3731 -0.1365 0.052 Uiso 1 1 calc R . .
C63 C 0.7088(2) 0.38516(18) -0.04985(13) 0.0399(7) Uani 1 1 d . . .
H63 H 0.6620 0.4067 -0.0379 0.048 Uiso 1 1 calc R . .
N2 N 0.80966(14) 0.05206(12) 0.09657(9) 0.0250(5) Uani 1 1 d . . .
N3 N 0.93399(15) 0.35235(13) 0.10918(9) 0.0300(5) Uani 1 1 d . . .
O1 O 0.6309(4) 0.1454(4) 0.0894(3) 0.032(2) Uani 0.294(6) 1 d PD A .
O2 O 0.85732(15) 0.15005(12) 0.02914(9) 0.0314(9) Uani 0.841(6) 1 d P . .
O3 O 0.75549(19) 0.40243(16) 0.08505(12) 0.0423(12) Uani 0.718(7) 1 d P . .
C1S C 0.2878(5) 0.0572(5) 0.2928(3) 0.0557(19) Uani 0.650(8) 1 d PDU B 1
H1S1 H 0.3257 0.0098 0.2875 0.067 Uiso 0.650(8) 1 calc PR B 1
H1S2 H 0.2193 0.0408 0.2757 0.067 Uiso 0.650(8) 1 calc PR B 1
C2S C 0.3224(4) 0.0799(5) 0.3572(2) 0.0631(16) Uani 0.650(8) 1 d PDU B 1
H2S1 H 0.2734 0.1124 0.3646 0.076 Uiso 0.650(8) 1 calc PR B 1
H2S2 H 0.3400 0.0285 0.3823 0.076 Uiso 0.650(8) 1 calc PR B 1
C3S C 0.4089(5) 0.1336(5) 0.3673(3) 0.0662(18) Uani 0.650(8) 1 d PDU B 1
H3S1 H 0.4665 0.0978 0.3769 0.079 Uiso 0.650(8) 1 calc PR B 1
H3S2 H 0.4213 0.1746 0.3996 0.079 Uiso 0.650(8) 1 calc PR B 1
C4S C 0.3820(9) 0.1792(7) 0.3091(4) 0.0516(17) Uani 0.650(8) 1 d PDU B 1
H4S1 H 0.3642 0.2389 0.3121 0.062 Uiso 0.650(8) 1 calc PR B 1
H4S2 H 0.4367 0.1790 0.2979 0.062 Uiso 0.650(8) 1 calc PR B 1
O1S O 0.3019(11) 0.1339(9) 0.2661(5) 0.057(2) Uani 0.650(8) 1 d PDU B 1
C1A C 0.2623(10) 0.0722(11) 0.2935(7) 0.060(3) Uani 0.350(8) 1 d PDU B 2
H1A1 H 0.2286 0.0309 0.2616 0.072 Uiso 0.350(8) 1 calc PR B 2
H1A2 H 0.2163 0.0936 0.3086 0.072 Uiso 0.350(8) 1 calc PR B 2
C2A C 0.3451(7) 0.0301(8) 0.3419(5) 0.067(3) Uani 0.350(8) 1 d PDU B 2
H2A1 H 0.3298 0.0185 0.3759 0.080 Uiso 0.350(8) 1 calc PR B 2
H2A2 H 0.3609 -0.0243 0.3282 0.080 Uiso 0.350(8) 1 calc PR B 2
C3A C 0.4266(8) 0.0904(9) 0.3586(6) 0.066(3) Uani 0.350(8) 1 d PDU B 2
H3A1 H 0.4801 0.0648 0.3521 0.079 Uiso 0.350(8) 1 calc PR B 2
H3A2 H 0.4500 0.1068 0.4005 0.079 Uiso 0.350(8) 1 calc PR B 2
C4A C 0.3855(18) 0.1674(14) 0.3185(10) 0.061(3) Uani 0.350(8) 1 d PDU B 2
H4A1 H 0.3731 0.2144 0.3407 0.074 Uiso 0.350(8) 1 calc PR B 2
H4A2 H 0.4312 0.1876 0.3029 0.074 Uiso 0.350(8) 1 calc PR B 2
O1A O 0.298(2) 0.1407(17) 0.2715(10) 0.061(3) Uani 0.350(8) 1 d PDU B 2

loop_
_atom_site_aniso_label
_atom_site_aniso_U_11
_atom_site_aniso_U_22
_atom_site_aniso_U_33
_atom_site_aniso_U_23
_atom_site_aniso_U_13
_atom_site_aniso_U_12
P2 0.0346(4) 0.0242(4) 0.0261(4) 0.0018(3) 0.0158(3) -0.0001(3)
P3 0.0393(4) 0.0296(4) 0.0351(4) -0.0007(3) 0.0187(4) 0.0015(3)
P4 0.0329(4) 0.0201(4) 0.0271(4) -0.0011(3) 0.0142(3) -0.0021(3)
C1 0.0316(15) 0.0208(14) 0.0306(15) 0.0035(12) 0.0140(13) 0.0011(12)
C2 0.0362(16) 0.0244(15) 0.0261(15) -0.0004(12) 0.0092(13) -0.0013(12)
C3 0.0478(18) 0.0199(14) 0.0306(16) 0.0016(12) 0.0172(14) 0.0086(13)
C4 0.056(2) 0.0302(17) 0.0351(17) -0.0056(14) 0.0176(16) 0.0000(14)
C5 0.074(2) 0.0353(18) 0.0423(19) -0.0096(15) 0.0321(19) 0.0062(17)
C6 0.066(2) 0.0430(19) 0.062(2) -0.0049(17) 0.042(2) 0.0103(17)
C7 0.0482(19) 0.0389(18) 0.049(2) -0.0054(15) 0.0263(16) 0.0057(14)
C8 0.0413(17) 0.0226(14) 0.0358(16) 0.0016(13) 0.0194(14) 0.0076(13)
C9 0.0479(19) 0.0460(19) 0.0394(18) -0.0105(15) 0.0186(15) -0.0082(15)
N1 0.0340(13) 0.0244(12) 0.0313(13) -0.0002(10) 0.0146(11) 0.0032(10)
C10 0.0391(18) 0.0429(19) 0.0465(19) -0.0111(16) 0.0168(16) -0.0080(15)
C11 0.050(2) 0.053(2) 0.059(2) 0.0021(18) 0.0239(18) -0.0130(17)
C12 0.086(3) 0.064(3) 0.062(2) 0.004(2) 0.029(2) -0.028(2)
C13 0.096(3) 0.093(3) 0.065(3) -0.028(3) 0.052(3) -0.055(3)
C14 0.068(3) 0.099(3) 0.086(3) -0.038(3) 0.050(3) -0.038(3)
C15 0.050(2) 0.065(2) 0.070(2) -0.019(2) 0.029(2) -0.0103(18)
P1 0.0402(5) 0.0343(4) 0.0375(5) -0.0038(4) 0.0106(4) -0.0015(4)
C16 0.043(2) 0.053(2) 0.035(2) -0.0051(18) 0.0126(17) 0.0102(18)
C17 0.057(3) 0.075(3) 0.063(3) -0.021(2) -0.009(2) 0.021(2)
C18 0.066(3) 0.099(3) 0.073(3) -0.033(3) -0.015(2) 0.036(3)
C19 0.077(3) 0.089(3) 0.061(3) -0.008(3) -0.001(2) 0.044(3)
C20 0.077(3) 0.067(3) 0.064(3) 0.007(2) 0.002(2) 0.032(3)
C21 0.055(2) 0.055(3) 0.050(2) 0.009(2) 0.007(2) 0.017(2)
C16' 0.051(5) 0.060(5) 0.044(5) -0.006(5) 0.007(5) 0.016(5)
C17' 0.059(5) 0.071(5) 0.050(5) -0.012(5) 0.000(5) 0.020(5)
C18' 0.069(5) 0.088(5) 0.062(5) -0.016(5) -0.004(5) 0.029(5)
C19' 0.072(5) 0.084(5) 0.063(5) -0.007(5) -0.005(5) 0.034(5)
C20' 0.069(5) 0.078(5) 0.060(5) 0.000(5) 0.001(5) 0.033(5)
C21' 0.056(5) 0.062(5) 0.044(5) -0.001(5) 0.010(5) 0.020(5)
C22 0.0275(14) 0.0234(14) 0.0283(15) -0.0016(12) 0.0118(12) -0.0001(11)
C23 0.0305(15) 0.0250(15) 0.0270(15) 0.0014(12) 0.0121(12) 0.0029(12)
C24 0.0294(15) 0.0252(15) 0.0279(15) 0.0034(12) 0.0132(13) 0.0037(12)
C25 0.0370(16) 0.0331(17) 0.0279(15) 0.0061(13) 0.0147(13) 0.0043(13)
C26 0.0412(17) 0.0266(16) 0.0379(17) 0.0097(13) 0.0214(14) 0.0046(13)
C27 0.0421(17) 0.0209(14) 0.0388(17) 0.0015(13) 0.0211(14) 0.0014(12)
C28 0.0376(16) 0.0249(15) 0.0288(15) 0.0011(12) 0.0169(13) 0.0003(12)
C29 0.0290(14) 0.0222(14) 0.0285(15) 0.0039(12) 0.0147(12) 0.0023(12)
C30 0.0483(18) 0.0311(16) 0.0263(15) 0.0007(13) 0.0105(14) 0.0031(14)
C31 0.0376(16) 0.0249(15) 0.0287(15) 0.0034(12) 0.0202(13) -0.0013(12)
C32 0.0444(17) 0.0306(16) 0.0332(17) 0.0007(13) 0.0178(14) -0.0004(13)
C33 0.063(2) 0.0320(17) 0.0372(18) -0.0085(14) 0.0257(17) -0.0023(15)
C34 0.059(2) 0.0250(16) 0.053(2) 0.0025(15) 0.0393(18) 0.0032(15)
C35 0.0429(17) 0.0271(16) 0.0485(19) 0.0056(14) 0.0267(16) 0.0046(13)
C36 0.0407(17) 0.0269(15) 0.0343(16) 0.0010(13) 0.0207(14) -0.0021(13)
C37 0.0361(15) 0.0252(15) 0.0248(14) -0.0011(12) 0.0167(13) 0.0014(12)
C38 0.0381(18) 0.0371(18) 0.0488(19) 0.0107(15) 0.0166(16) 0.0018(14)
C39 0.044(2) 0.051(2) 0.066(2) 0.0252(18) 0.0195(18) 0.0100(17)
C40 0.0334(17) 0.060(2) 0.0402(18) 0.0075(16) 0.0117(15) 0.0083(16)
C41 0.0388(18) 0.0457(19) 0.0412(18) -0.0028(16) 0.0137(15) -0.0088(15)
C42 0.0432(18) 0.0334(17) 0.0374(17) 0.0051(14) 0.0115(15) -0.0031(14)
C43 0.0388(16) 0.0246(14) 0.0261(14) -0.0049(12) 0.0179(13) -0.0079(12)
C44 0.0334(16) 0.0252(15) 0.0291(15) -0.0060(12) 0.0146(13) -0.0042(12)
C45 0.0369(16) 0.0284(15) 0.0254(15) -0.0089(12) 0.0168(13) -0.0056(13)
C46 0.0383(17) 0.0285(15) 0.0332(16) -0.0105(12) 0.0173(14) -0.0028(13)
C47 0.0384(17) 0.0434(19) 0.0356(17) -0.0132(14) 0.0208(15) -0.0123(15)
C48 0.0463(19) 0.0372(18) 0.0402(18) -0.0057(14) 0.0247(15) -0.0146(15)
C49 0.0475(19) 0.0339(17) 0.0350(17) -0.0007(13) 0.0208(15) -0.0078(14)
C50 0.0333(16) 0.0333(16) 0.0273(15) -0.0061(13) 0.0159(13) -0.0085(13)
C51 0.0353(16) 0.0324(17) 0.0505(19) -0.0042(14) 0.0166(15) -0.0048(13)
C52 0.0390(16) 0.0283(16) 0.0393(17) -0.0031(14) 0.0191(14) 0.0012(13)
C53 0.0421(17) 0.0359(18) 0.0378(18) -0.0022(14) 0.0133(15) 0.0039(14)
C54 0.0412(18) 0.0350(18) 0.051(2) -0.0127(16) 0.0130(16) 0.0034(14)
C55 0.0484(19) 0.0247(16) 0.074(2) -0.0051(17) 0.0284(18) -0.0030(14)
C56 0.063(2) 0.0279(17) 0.062(2) 0.0042(16) 0.0366(19) -0.0010(15)
C57 0.059(2) 0.0277(17) 0.050(2) -0.0035(14) 0.0320(17) -0.0009(14)
C58 0.0385(17) 0.0179(14) 0.0356(16) 0.0020(12) 0.0148(14) -0.0021(12)
C59 0.0417(17) 0.0359(17) 0.0354(18) -0.0005(14) 0.0121(15) 0.0066(14)
C60 0.053(2) 0.0360(18) 0.0396(19) -0.0055(14) 0.0198(17) 0.0033(15)
C61 0.056(2) 0.0329(17) 0.0351(18) -0.0013(14) 0.0190(17) -0.0106(15)
C62 0.0409(18) 0.0415(18) 0.0392(19) 0.0063(15) 0.0080(15) -0.0101(14)
C63 0.0394(18) 0.0357(17) 0.047(2) 0.0029(14) 0.0204(16) -0.0015(14)
N2 0.0318(12) 0.0204(12) 0.0239(12) -0.0002(9) 0.0127(10) -0.0011(9)
N3 0.0338(13) 0.0266(12) 0.0302(13) 0.0017(10) 0.0140(11) -0.0040(10)
O1 0.033(4) 0.029(4) 0.040(4) -0.016(3) 0.021(3) -0.002(3)
O2 0.0414(15) 0.0264(14) 0.0322(14) -0.0004(10) 0.0211(11) -0.0024(10)
O3 0.048(2) 0.0349(18) 0.051(2) 0.0038(13) 0.0282(16) 0.0024(13)
C1S 0.041(3) 0.050(3) 0.075(3) -0.001(3) 0.024(3) -0.004(3)
C2S 0.054(3) 0.060(4) 0.074(3) 0.001(3) 0.026(2) -0.009(3)
C3S 0.063(3) 0.066(4) 0.064(3) 0.001(3) 0.020(3) -0.020(3)
C4S 0.040(3) 0.050(3) 0.059(4) -0.009(3) 0.015(3) -0.006(3)
O1S 0.047(2) 0.051(3) 0.067(3) -0.002(3) 0.019(2) -0.009(2)
C1A 0.052(5) 0.061(5) 0.071(4) 0.004(4) 0.028(4) -0.009(4)
C2A 0.058(4) 0.062(5) 0.075(5) -0.005(4) 0.022(4) 0.000(4)
C3A 0.054(4) 0.069(5) 0.069(5) -0.007(5) 0.020(4) -0.011(4)
C4A 0.049(4) 0.059(5) 0.066(5) -0.010(4) 0.015(4) -0.005(4)
O1A 0.048(4) 0.053(4) 0.070(4) -0.008(4) 0.013(4) -0.008(4)

loop_
_atom_type_symbol
_atom_type_description
_atom_type_scat_dispersion_real
_atom_type_scat_dispersion_imag
_atom_type_scat_source
C C 0.0033 0.0016 'International Tables Vol C Tables 4.2.6.8 and 6.1.1.4'
H H 0.0000 0.0000 'International Tables Vol C Tables 4.2.6.8 and 6.1.1.4'
N N 0.0061 0.0033 'International Tables Vol C Tables 4.2.6.8 and 6.1.1.4'
O O 0.0106 0.0060 'International Tables Vol C Tables 4.2.6.8 and 6.1.1.4'
P P 0.1023 0.0942 'International Tables Vol C Tables 4.2.6.8 and 6.1.1.4'

loop_
_geom_angle_atom_site_label_1
_geom_angle_atom_site_label_2
_geom_angle_atom_site_label_3
_geom_angle
_geom_angle_site_symmetry_1
_geom_angle_site_symmetry_3
_geom_angle_publ_flag
O2 P2 N2 111.29(11) . . ?
O2 P2 C37 114.00(12) . . ?
N2 P2 C37 107.24(10) . . ?
O2 P2 C31 111.79(11) . . ?
N2 P2 C31 103.76(11) . . ?
C37 P2 C31 108.15(12) . . ?
O3 P3 N3 115.24(13) . . ?
O3 P3 C58 116.43(14) . . ?
N3 P3 C58 105.77(11) . . ?
O3 P3 C52 108.18(14) . . ?
N3 P3 C52 105.09(12) . . ?
C58 P3 C52 105.12(12) . . ?
C43 P4 C1 102.31(11) . . ?
C43 P4 C22 105.21(12) . . ?
C1 P4 C22 99.94(11) . . ?
C2 C1 N1 109.7(2) . . ?
C2 C1 P4 134.4(2) . . ?
N1 C1 P4 115.75(18) . . ?
C1 C2 C3 107.0(2) . . ?
C1 C2 C9 130.4(2) . . ?
C3 C2 C9 122.5(2) . . ?
C8 C3 C4 119.8(3) . . ?
C8 C3 C2 108.2(2) . . ?
C4 C3 C2 132.0(3) . . ?
C5 C4 C3 118.7(3) . . ?
C5 C4 H4 120.6 . . ?
C3 C4 H4 120.6 . . ?
C4 C5 C6 120.8(3) . . ?
C4 C5 H5 119.6 . . ?
C6 C5 H5 119.6 . . ?
C7 C6 C5 122.0(3) . . ?
C7 C6 H6 119.0 . . ?
C5 C6 H6 119.0 . . ?
C6 C7 C8 117.1(3) . . ?
C6 C7 H7 121.5 . . ?
C8 C7 H7 121.5 . . ?
C3 C8 C7 121.5(3) . . ?
C3 C8 N1 108.1(2) . . ?
C7 C8 N1 130.3(3) . . ?
C2 C9 H9A 109.5 . . ?
C2 C9 H9B 109.5 . . ?
H9A C9 H9B 109.5 . . ?
C2 C9 H9C 109.5 . . ?
H9A C9 H9C 109.5 . . ?
H9B C9 H9C 109.5 . . ?
C2 C9 H9D 109.5 . . ?
H9A C9 H9D 141.1 . . ?
H9B C9 H9D 56.3 . . ?
H9C C9 H9D 56.3 . . ?
C2 C9 H9E 109.5 . . ?
H9A C9 H9E 56.3 . . ?
H9B C9 H9E 141.1 . . ?
H9C C9 H9E 56.3 . . ?
H9D C9 H9E 109.5 . . ?
C2 C9 H9F 109.5 . . ?
H9A C9 H9F 56.3 . . ?
H9B C9 H9F 56.3 . . ?
H9C C9 H9F 141.1 . . ?
H9D C9 H9F 109.5 . . ?
H9E C9 H9F 109.5 . . ?
C8 N1 C1 106.9(2) . . ?
C8 N1 P1 129.68(18) . . ?
C1 N1 P1 123.38(16) . . ?
C11 C10 C15 118.3(3) . . ?
C11 C10 P1 115.7(2) . . ?
C15 C10 P1 125.9(3) . . ?
C10 C11 C12 120.7(3) . . ?
C10 C11 H11 119.6 . . ?
C12 C11 H11 119.6 . . ?
C13 C12 C11 119.4(4) . . ?
C13 C12 H12 120.3 . . ?
C11 C12 H12 120.3 . . ?
C14 C13 C12 120.4(4) . . ?
C14 C13 H13 119.8 . . ?
C12 C13 H13 119.8 . . ?
C13 C14 C15 120.5(4) . . ?
C13 C14 H14 119.8 . . ?
C15 C14 H14 119.8 . . ?
C14 C15 C10 120.5(4) . . ?
C14 C15 H15 119.7 . . ?
C10 C15 H15 119.7 . . ?
O1 P1 N1 121.4(3) . . ?
O1 P1 C16' 117.1(6) . . ?
N1 P1 C16' 102.5(6) . . ?
O1 P1 C16 114.0(3) . . ?
N1 P1 C16 103.80(18) . . ?
O1 P1 C10 108.3(3) . . ?
N1 P1 C10 102.15(12) . . ?
C16' P1 C10 103.0(7) . . ?
C16 P1 C10 105.63(17) . . ?
C21 C16 C17 118.4(5) . . ?
C21 C16 P1 121.8(4) . . ?
C17 C16 P1 119.7(4) . . ?
C18 C17 C16 119.3(5) . . ?
C18 C17 H17 120.3 . . ?
C16 C17 H17 120.3 . . ?
C19 C18 C17 120.9(5) . . ?
C19 C18 H18 119.6 . . ?
C17 C18 H18 119.6 . . ?
C20 C19 C18 119.9(5) . . ?
C20 C19 H19 120.0 . . ?
C18 C19 H19 120.0 . . ?
C19 C20 C21 120.7(5) . . ?
C19 C20 H20 119.6 . . ?
C21 C20 H20 119.6 . . ?
C16 C21 C20 120.8(4) . . ?
C16 C21 H21 119.6 . . ?
C20 C21 H21 119.6 . . ?
C21' C16' C17' 117.8(17) . . ?
C21' C16' P1 134.5(15) . . ?
C17' C16' P1 107.7(13) . . ?
C18' C17' C16' 119.7(16) . . ?
C18' C17' H17' 120.1 . . ?
C16' C17' H17' 120.1 . . ?
C19' C18' C17' 119.9(17) . . ?
C19' C18' H18' 120.1 . . ?
C17' C18' H18' 120.1 . . ?
C20' C19' C18' 121.5(19) . . ?
C20' C19' H19' 119.2 . . ?
C18' C19' H19' 119.2 . . ?
C19' C20' C21' 117.9(17) . . ?
C19' C20' H20' 121.0 . . ?
C21' C20' H20' 121.0 . . ?
C16' C21' C20' 123.1(16) . . ?
C16' C21' H21' 118.4 . . ?
C20' C21' H21' 118.4 . . ?
C23 C22 N2 109.0(2) . . ?
C23 C22 P4 131.60(19) . . ?
N2 C22 P4 117.06(17) . . ?
C22 C23 C24 107.7(2) . . ?
C22 C23 C30 129.7(2) . . ?
C24 C23 C30 122.6(2) . . ?
C25 C24 C29 119.7(2) . . ?
C25 C24 C23 132.3(2) . . ?
C29 C24 C23 108.1(2) . . ?
C26 C25 C24 118.9(2) . . ?
C26 C25 H25 120.5 . . ?
C24 C25 H25 120.5 . . ?
C25 C26 C27 120.6(2) . . ?
C25 C26 H26 119.7 . . ?
C27 C26 H26 119.7 . . ?
C28 C27 C26 121.9(2) . . ?
C28 C27 H27 119.0 . . ?
C26 C27 H27 119.0 . . ?
C27 C28 C29 117.6(2) . . ?
C27 C28 H28 121.2 . . ?
C29 C28 H28 121.2 . . ?
C28 C29 N2 131.0(2) . . ?
C28 C29 C24 121.3(2) . . ?
N2 C29 C24 107.7(2) . . ?
C23 C30 H30A 109.5 . . ?
C23 C30 H30B 109.5 . . ?
H30A C30 H30B 109.5 . . ?
C23 C30 H30C 109.5 . . ?
H30A C30 H30C 109.5 . . ?
H30B C30 H30C 109.5 . . ?
C32 C31 C36 118.9(2) . . ?
C32 C31 P2 122.2(2) . . ?
C36 C31 P2 118.3(2) . . ?
C31 C32 C33 120.2(3) . . ?
C31 C32 H32 119.9 . . ?
C33 C32 H32 119.9 . . ?
C34 C33 C32 119.9(3) . . ?
C34 C33 H33 120.0 . . ?
C32 C33 H33 120.0 . . ?
C33 C34 C35 120.5(3) . . ?
C33 C34 H34 119.7 . . ?
C35 C34 H34 119.7 . . ?
C34 C35 C36 120.0(3) . . ?
C34 C35 H35 120.0 . . ?
C36 C35 H35 120.0 . . ?
C35 C36 C31 120.5(3) . . ?
C35 C36 H36 119.7 . . ?
C31 C36 H36 119.7 . . ?
C38 C37 C42 118.8(3) . . ?
C38 C37 P2 116.8(2) . . ?
C42 C37 P2 124.4(2) . . ?
C39 C38 C37 120.1(3) . . ?
C39 C38 H38 120.0 . . ?
C37 C38 H38 120.0 . . ?
C38 C39 C40 120.6(3) . . ?
C38 C39 H39 119.7 . . ?
C40 C39 H39 119.7 . . ?
C41 C40 C39 119.8(3) . . ?
C41 C40 H40 120.1 . . ?
C39 C40 H40 120.1 . . ?
C40 C41 C42 120.0(3) . . ?
C40 C41 H41 120.0 . . ?
C42 C41 H41 120.0 . . ?
C41 C42 C37 120.6(3) . . ?
C41 C42 H42 119.7 . . ?
C37 C42 H42 119.7 . . ?
C44 C43 N3 109.2(2) . . ?
C44 C43 P4 133.0(2) . . ?
N3 C43 P4 117.55(19) . . ?
C43 C44 C45 107.7(2) . . ?
C43 C44 C51 129.6(2) . . ?
C45 C44 C51 122.7(2) . . ?
C46 C45 C50 120.1(2) . . ?
C46 C45 C44 131.5(3) . . ?
C50 C45 C44 108.4(2) . . ?
C47 C46 C45 119.0(3) . . ?
C47 C46 H46 120.5 . . ?
C45 C46 H46 120.5 . . ?
C46 C47 C48 120.4(3) . . ?
C46 C47 H47 119.8 . . ?
C48 C47 H47 119.8 . . ?
C49 C48 C47 121.8(3) . . ?
C49 C48 H48 119.1 . . ?
C47 C48 H48 119.1 . . ?
C48 C49 C50 117.7(3) . . ?
C48 C49 H49 121.2 . . ?
C50 C49 H49 121.2 . . ?
C49 C50 C45 121.1(2) . . ?
C49 C50 N3 131.2(3) . . ?
C45 C50 N3 107.7(2) . . ?
C44 C51 H51A 109.5 . . ?
C44 C51 H51B 109.5 . . ?
H51A C51 H51B 109.5 . . ?
C44 C51 H51C 109.5 . . ?
H51A C51 H51C 109.5 . . ?
H51B C51 H51C 109.5 . . ?
C44 C51 H51D 109.5 . . ?
H51A C51 H51D 141.1 . . ?
H51B C51 H51D 56.3 . . ?
H51C C51 H51D 56.3 . . ?
C44 C51 H51E 109.5 . . ?
H51A C51 H51E 56.3 . . ?
H51B C51 H51E 141.1 . . ?
H51C C51 H51E 56.3 . . ?
H51D C51 H51E 109.5 . . ?
C44 C51 H51F 109.5 . . ?
H51A C51 H51F 56.3 . . ?
H51B C51 H51F 56.3 . . ?
H51C C51 H51F 141.1 . . ?
H51D C51 H51F 109.5 . . ?
H51E C51 H51F 109.5 . . ?
C57 C52 C53 118.5(3) . . ?
C57 C52 P3 122.9(2) . . ?
C53 C52 P3 118.2(2) . . ?
C54 C53 C52 120.1(3) . . ?
C54 C53 H53 120.0 . . ?
C52 C53 H53 120.0 . . ?
C55 C54 C53 120.5(3) . . ?
C55 C54 H54 119.7 . . ?
C53 C54 H54 119.7 . . ?
C56 C55 C54 119.9(3) . . ?
C56 C55 H55 120.0 . . ?
C54 C55 H55 120.0 . . ?
C55 C56 C57 120.1(3) . . ?
C55 C56 H56 120.0 . . ?
C57 C56 H56 120.0 . . ?
C56 C57 C52 120.9(3) . . ?
C56 C57 H57 119.5 . . ?
C52 C57 H57 119.5 . . ?
C59 C58 C63 118.3(3) . . ?
C59 C58 P3 123.9(2) . . ?
C63 C58 P3 117.8(2) . . ?
C58 C59 C60 121.0(3) . . ?
C58 C59 H59 119.5 . . ?
C60 C59 H59 119.5 . . ?
C61 C60 C59 120.5(3) . . ?
C61 C60 H60 119.8 . . ?
C59 C60 H60 119.8 . . ?
C60 C61 C62 119.4(3) . . ?
C60 C61 H61 120.3 . . ?
C62 C61 H61 120.3 . . ?
C61 C62 C63 120.3(3) . . ?
C61 C62 H62 119.8 . . ?
C63 C62 H62 119.8 . . ?
C62 C63 C58 120.4(3) . . ?
C62 C63 H63 119.8 . . ?
C58 C63 H63 119.8 . . ?
C29 N2 C22 107.56(19) . . ?
C29 N2 P2 130.06(17) . . ?
C22 N2 P2 122.28(16) . . ?
C50 N3 C43 107.0(2) . . ?
C50 N3 P3 130.38(18) . . ?
C43 N3 P3 121.56(17) . . ?
O1S C1S C2S 104.0(7) . . ?
O1S C1S H1S1 111.0 . . ?
C2S C1S H1S1 111.0 . . ?
O1S C1S H1S2 111.0 . . ?
C2S C1S H1S2 111.0 . . ?
H1S1 C1S H1S2 109.0 . . ?
C3S C2S C1S 101.7(5) . . ?
C3S C2S H2S1 111.4 . . ?
C1S C2S H2S1 111.4 . . ?
C3S C2S H2S2 111.4 . . ?
C1S C2S H2S2 111.4 . . ?
H2S1 C2S H2S2 109.3 . . ?
C2S C3S C4S 103.8(5) . . ?
C2S C3S H3S1 111.0 . . ?
C4S C3S H3S1 111.0 . . ?
C2S C3S H3S2 111.0 . . ?
C4S C3S H3S2 111.0 . . ?
H3S1 C3S H3S2 109.0 . . ?
O1S C4S C3S 106.7(6) . . ?
O1S C4S H4S1 110.4 . . ?
C3S C4S H4S1 110.4 . . ?
O1S C4S H4S2 110.4 . . ?
C3S C4S H4S2 110.4 . . ?
H4S1 C4S H4S2 108.6 . . ?
C4S O1S C1S 108.4(6) . . ?
O1A C1A C2A 108.3(13) . . ?
O1A C1A H1A1 110.0 . . ?
C2A C1A H1A1 110.0 . . ?
O1A C1A H1A2 110.0 . . ?
C2A C1A H1A2 110.0 . . ?
H1A1 C1A H1A2 108.4 . . ?
C3A C2A C1A 106.0(9) . . ?
C3A C2A H2A1 110.5 . . ?
C1A C2A H2A1 110.5 . . ?
C3A C2A H2A2 110.5 . . ?
C1A C2A H2A2 110.5 . . ?
H2A1 C2A H2A2 108.7 . . ?
C2A C3A C4A 104.7(10) . . ?
C2A C3A H3A1 110.8 . . ?
C4A C3A H3A1 110.8 . . ?
C2A C3A H3A2 110.8 . . ?
C4A C3A H3A2 110.8 . . ?
H3A1 C3A H3A2 108.9 . . ?
O1A C4A C3A 107.1(13) . . ?
O1A C4A H4A1 110.3 . . ?
C3A C4A H4A1 110.3 . . ?
O1A C4A H4A2 110.3 . . ?
C3A C4A H4A2 110.3 . . ?
H4A1 C4A H4A2 108.6 . . ?
C1A O1A C4A 106.7(13) . . ?

loop_
_geom_bond_atom_site_label_1
_geom_bond_atom_site_label_2
_geom_bond_distance
_geom_bond_site_symmetry_2
_geom_bond_publ_flag
P2 O2 1.449(2) . ?
P2 N2 1.705(2) . ?
P2 C37 1.794(3) . ?
P2 C31 1.801(3) . ?
P3 O3 1.438(3) . ?
P3 N3 1.717(2) . ?
P3 C58 1.805(3) . ?
P3 C52 1.809(3) . ?
P4 C43 1.831(3) . ?
P4 C1 1.835(3) . ?
P4 C22 1.837(3) . ?
C1 C2 1.362(3) . ?
C1 N1 1.428(3) . ?
C2 C3 1.439(4) . ?
C2 C9 1.495(4) . ?
C3 C8 1.396(4) . ?
C3 C4 1.404(4) . ?
C4 C5 1.369(4) . ?
C4 H4 0.9500 . ?
C5 C6 1.394(4) . ?
C5 H5 0.9500 . ?
C6 C7 1.380(4) . ?
C6 H6 0.9500 . ?
C7 C8 1.398(4) . ?
C7 H7 0.9500 . ?
C8 N1 1.401(3) . ?
C9 H9A 0.9800 . ?
C9 H9B 0.9800 . ?
C9 H9C 0.9800 . ?
C9 H9D 0.9800 . ?
C9 H9E 0.9800 . ?
C9 H9F 0.9800 . ?
N1 P1 1.724(2) . ?
C10 C11 1.377(4) . ?
C10 C15 1.394(4) . ?
C10 P1 1.823(3) . ?
C11 C12 1.399(4) . ?
C11 H11 0.9500 . ?
C12 C13 1.373(6) . ?
C12 H12 0.9500 . ?
C13 C14 1.356(6) . ?
C13 H13 0.9500 . ?
C14 C15 1.380(5) . ?
C14 H14 0.9500 . ?
C15 H15 0.9500 . ?
P1 O1 1.323(5) . ?
P1 C16' 1.80(2) . ?
P1 C16 1.813(5) . ?
C16 C21 1.378(6) . ?
C16 C17 1.402(6) . ?
C17 C18 1.392(6) . ?
C17 H17 0.9500 . ?
C18 C19 1.368(7) . ?
C18 H18 0.9500 . ?
C19 C20 1.348(7) . ?
C19 H19 0.9500 . ?
C20 C21 1.387(5) . ?
C20 H20 0.9500 . ?
C21 H21 0.9500 . ?
C16' C21' 1.355(17) . ?
C16' C17' 1.412(17) . ?
C17' C18' 1.380(16) . ?
C17' H17' 0.9500 . ?
C18' C19' 1.375(18) . ?
C18' H18' 0.9500 . ?
C19' C20' 1.357(17) . ?
C19' H19' 0.9500 . ?
C20' C21' 1.388(16) . ?
C20' H20' 0.9500 . ?
C21' H21' 0.9500 . ?
C22 C23 1.369(3) . ?
C22 N2 1.430(3) . ?
C23 C24 1.435(3) . ?
C23 C30 1.502(3) . ?
C24 C25 1.400(3) . ?
C24 C29 1.407(3) . ?
C25 C26 1.381(4) . ?
C25 H25 0.9500 . ?
C26 C27 1.395(4) . ?
C26 H26 0.9500 . ?
C27 C28 1.379(3) . ?
C27 H27 0.9500 . ?
C28 C29 1.397(3) . ?
C28 H28 0.9500 . ?
C29 N2 1.405(3) . ?
C30 H30A 0.9800 . ?
C30 H30B 0.9800 . ?
C30 H30C 0.9800 . ?
C31 C32 1.391(4) . ?
C31 C36 1.399(4) . ?
C32 C33 1.394(4) . ?
C32 H32 0.9500 . ?
C33 C34 1.376(4) . ?
C33 H33 0.9500 . ?
C34 C35 1.380(4) . ?
C34 H34 0.9500 . ?
C35 C36 1.380(4) . ?
C35 H35 0.9500 . ?
C36 H36 0.9500 . ?
C37 C38 1.383(4) . ?
C37 C42 1.390(4) . ?
C38 C39 1.380(4) . ?
C38 H38 0.9500 . ?
C39 C40 1.383(4) . ?
C39 H39 0.9500 . ?
C40 C41 1.364(4) . ?
C40 H40 0.9500 . ?
C41 C42 1.387(4) . ?
C41 H41 0.9500 . ?
C42 H42 0.9500 . ?
C43 C44 1.362(4) . ?
C43 N3 1.437(3) . ?
C44 C45 1.434(3) . ?
C44 C51 1.496(4) . ?
C45 C46 1.400(4) . ?
C45 C50 1.401(4) . ?
C46 C47 1.379(4) . ?
C46 H46 0.9500 . ?
C47 C48 1.398(4) . ?
C47 H47 0.9500 . ?
C48 C49 1.385(4) . ?
C48 H48 0.9500 . ?
C49 C50 1.399(4) . ?
C49 H49 0.9500 . ?
C50 N3 1.411(3) . ?
C51 H51A 0.9800 . ?
C51 H51B 0.9800 . ?
C51 H51C 0.9800 . ?
C51 H51D 0.9800 . ?
C51 H51E 0.9800 . ?
C51 H51F 0.9800 . ?
C52 C57 1.389(4) . ?
C52 C53 1.392(4) . ?
C53 C54 1.390(4) . ?
C53 H53 0.9500 . ?
C54 C55 1.374(4) . ?
C54 H54 0.9500 . ?
C55 C56 1.372(4) . ?
C55 H55 0.9500 . ?
C56 C57 1.382(4) . ?
C56 H56 0.9500 . ?
C57 H57 0.9500 . ?
C58 C59 1.380(4) . ?
C58 C63 1.392(4) . ?
C59 C60 1.381(4) . ?
C59 H59 0.9500 . ?
C60 C61 1.374(4) . ?
C60 H60 0.9500 . ?
C61 C62 1.376(4) . ?
C61 H61 0.9500 . ?
C62 C63 1.389(4) . ?
C62 H62 0.9500 . ?
C63 H63 0.9500 . ?
C1S O1S 1.440(6) . ?
C1S C2S 1.514(7) . ?
C1S H1S1 0.9900 . ?
C1S H1S2 0.9900 . ?
C2S C3S 1.505(6) . ?
C2S H2S1 0.9900 . ?
C2S H2S2 0.9900 . ?
C3S C4S 1.518(7) . ?
C3S H3S1 0.9900 . ?
C3S H3S2 0.9900 . ?
C4S O1S 1.439(6) . ?
C4S H4S1 0.9900 . ?
C4S H4S2 0.9900 . ?
C1A O1A 1.420(13) . ?
C1A C2A 1.496(13) . ?
C1A H1A1 0.9900 . ?
C1A H1A2 0.9900 . ?
C2A C3A 1.485(12) . ?
C2A H2A1 0.9900 . ?
C2A H2A2 0.9900 . ?
C3A C4A 1.532(15) . ?
C3A H3A1 0.9900 . ?
C3A H3A2 0.9900 . ?
C4A O1A 1.430(13) . ?
C4A H4A1 0.9900 . ?
C4A H4A2 0.9900 . ?

loop_
_geom_torsion_atom_site_label_1
_geom_torsion_atom_site_label_2
_geom_torsion_atom_site_label_3
_geom_torsion_atom_site_label_4
_geom_torsion
_geom_torsion_site_symmetry_1
_geom_torsion_site_symmetry_2
_geom_torsion_site_symmetry_3
_geom_torsion_site_symmetry_4
_geom_torsion_publ_flag
C43 P4 C1 C2 -4.1(3) . . . . ?
C22 P4 C1 C2 104.0(3) . . . . ?
C43 P4 C1 N1 171.64(18) . . . . ?
C22 P4 C1 N1 -80.25(19) . . . . ?
N1 C1 C2 C3 1.2(3) . . . . ?
P4 C1 C2 C3 177.1(2) . . . . ?
N1 C1 C2 C9 178.3(3) . . . . ?
P4 C1 C2 C9 -5.9(5) . . . . ?
C1 C2 C3 C8 -1.6(3) . . . . ?
C9 C2 C3 C8 -178.9(2) . . . . ?
C1 C2 C3 C4 177.8(3) . . . . ?
C9 C2 C3 C4 0.4(5) . . . . ?
C8 C3 C4 C5 -0.7(4) . . . . ?
C2 C3 C4 C5 180.0(3) . . . . ?
C3 C4 C5 C6 -0.7(4) . . . . ?
C4 C5 C6 C7 1.0(5) . . . . ?
C5 C6 C7 C8 0.3(5) . . . . ?
C4 C3 C8 C7 2.0(4) . . . . ?
C2 C3 C8 C7 -178.6(2) . . . . ?
C4 C3 C8 N1 -178.1(2) . . . . ?
C2 C3 C8 N1 1.3(3) . . . . ?
C6 C7 C8 C3 -1.8(4) . . . . ?
C6 C7 C8 N1 178.4(3) . . . . ?
C3 C8 N1 C1 -0.6(3) . . . . ?
C7 C8 N1 C1 179.3(3) . . . . ?
C3 C8 N1 P1 178.08(18) . . . . ?
C7 C8 N1 P1 -2.0(4) . . . . ?
C2 C1 N1 C8 -0.4(3) . . . . ?
P4 C1 N1 C8 -177.11(17) . . . . ?
C2 C1 N1 P1 -179.18(18) . . . . ?
P4 C1 N1 P1 4.1(3) . . . . ?
C15 C10 C11 C12 -2.7(5) . . . . ?
P1 C10 C11 C12 -179.1(3) . . . . ?
C10 C11 C12 C13 1.2(5) . . . . ?
C11 C12 C13 C14 1.5(6) . . . . ?
C12 C13 C14 C15 -2.6(6) . . . . ?
C13 C14 C15 C10 1.0(5) . . . . ?
C11 C10 C15 C14 1.6(5) . . . . ?
P1 C10 C15 C14 177.7(3) . . . . ?
C8 N1 P1 O1 -160.5(4) . . . . ?
C1 N1 P1 O1 18.0(4) . . . . ?
C8 N1 P1 C16' 66.5(7) . . . . ?
C1 N1 P1 C16' -115.0(7) . . . . ?
C8 N1 P1 C16 69.7(3) . . . . ?
C1 N1 P1 C16 -111.8(2) . . . . ?
C8 N1 P1 C10 -40.0(2) . . . . ?
C1 N1 P1 C10 138.5(2) . . . . ?
C11 C10 P1 O1 57.8(4) . . . . ?
C15 C10 P1 O1 -118.3(4) . . . . ?
C11 C10 P1 N1 -71.4(2) . . . . ?
C15 C10 P1 N1 112.5(3) . . . . ?
C11 C10 P1 C16' -177.5(7) . . . . ?
C15 C10 P1 C16' 6.4(7) . . . . ?
C11 C10 P1 C16 -179.7(3) . . . . ?
C15 C10 P1 C16 4.2(3) . . . . ?
O1 P1 C16 C21 -117.9(4) . . . . ?
N1 P1 C16 C21 16.2(3) . . . . ?
C16' P1 C16 C21 84(13) . . . . ?
C10 P1 C16 C21 123.3(3) . . . . ?
O1 P1 C16 C17 59.1(4) . . . . ?
N1 P1 C16 C17 -166.7(2) . . . . ?
C16' P1 C16 C17 -99(13) . . . . ?
C10 P1 C16 C17 -59.7(2) . . . . ?
C21 C16 C17 C18 -0.11(13) . . . . ?
P1 C16 C17 C18 -177.3(3) . . . . ?
C16 C17 C18 C19 -0.06(14) . . . . ?
C17 C18 C19 C20 0.2(3) . . . . ?
C18 C19 C20 C21 -0.1(4) . . . . ?
C17 C16 C21 C20 0.2(3) . . . . ?
P1 C16 C21 C20 177.3(3) . . . . ?
C19 C20 C21 C16 -0.1(4) . . . . ?
O1 P1 C16' C21' -178.7(12) . . . . ?
N1 P1 C16' C21' -43.3(15) . . . . ?
C16 P1 C16' C21' -156(14) . . . . ?
C10 P1 C16' C21' 62.6(15) . . . . ?
O1 P1 C16' C17' 2.5(11) . . . . ?
N1 P1 C16' C17' 138.0(8) . . . . ?
C16 P1 C16' C17' 25(13) . . . . ?
C10 P1 C16' C17' -116.2(8) . . . . ?
C21' C16' C17' C18' -0.02(15) . . . . ?
P1 C16' C17' C18' 179.0(15) . . . . ?
C16' C17' C18' C19' -0.03(15) . . . . ?
C17' C18' C19' C20' 0.1(3) . . . . ?
C18' C19' C20' C21' -0.1(4) . . . . ?
C17' C16' C21' C20' 0.0(3) . . . . ?
P1 C16' C21' C20' -178.6(19) . . . . ?
C19' C20' C21' C16' 0.0(4) . . . . ?
C43 P4 C22 C23 97.6(3) . . . . ?
C1 P4 C22 C23 -8.2(3) . . . . ?
C43 P4 C22 N2 -101.98(18) . . . . ?
C1 P4 C22 N2 152.23(18) . . . . ?
N2 C22 C23 C24 -2.0(3) . . . . ?
P4 C22 C23 C24 159.6(2) . . . . ?
N2 C22 C23 C30 175.7(2) . . . . ?
P4 C22 C23 C30 -22.7(4) . . . . ?
C22 C23 C24 C25 -177.8(3) . . . . ?
C30 C23 C24 C25 4.3(4) . . . . ?
C22 C23 C24 C29 0.6(3) . . . . ?
C30 C23 C24 C29 -177.2(2) . . . . ?
C29 C24 C25 C26 -0.4(4) . . . . ?
C23 C24 C25 C26 178.0(3) . . . . ?
C24 C25 C26 C27 0.2(4) . . . . ?
C25 C26 C27 C28 0.5(4) . . . . ?
C26 C27 C28 C29 -0.9(4) . . . . ?
C27 C28 C29 N2 -179.0(2) . . . . ?
C27 C28 C29 C24 0.8(4) . . . . ?
C25 C24 C29 C28 -0.1(4) . . . . ?
C23 C24 C29 C28 -178.8(2) . . . . ?
C25 C24 C29 N2 179.7(2) . . . . ?
C23 C24 C29 N2 1.0(3) . . . . ?
O2 P2 C31 C32 -109.6(2) . . . . ?
N2 P2 C31 C32 130.3(2) . . . . ?
C37 P2 C31 C32 16.7(2) . . . . ?
O2 P2 C31 C36 61.2(2) . . . . ?
N2 P2 C31 C36 -58.9(2) . . . . ?
C37 P2 C31 C36 -172.54(19) . . . . ?
C36 C31 C32 C33 -0.5(4) . . . . ?
P2 C31 C32 C33 170.3(2) . . . . ?
C31 C32 C33 C34 -0.5(4) . . . . ?
C32 C33 C34 C35 1.5(4) . . . . ?
C33 C34 C35 C36 -1.6(4) . . . . ?
C34 C35 C36 C31 0.5(4) . . . . ?
C32 C31 C36 C35 0.5(4) . . . . ?
P2 C31 C36 C35 -170.65(19) . . . . ?
O2 P2 C37 C38 3.5(2) . . . . ?
N2 P2 C37 C38 127.1(2) . . . . ?
C31 P2 C37 C38 -121.5(2) . . . . ?
O2 P2 C37 C42 -175.8(2) . . . . ?
N2 P2 C37 C42 -52.1(2) . . . . ?
C31 P2 C37 C42 59.2(2) . . . . ?
C42 C37 C38 C39 -0.5(4) . . . . ?
P2 C37 C38 C39 -179.8(2) . . . . ?
C37 C38 C39 C40 0.2(5) . . . . ?
C38 C39 C40 C41 -0.1(5) . . . . ?
C39 C40 C41 C42 0.3(4) . . . . ?
C40 C41 C42 C37 -0.7(4) . . . . ?
C38 C37 C42 C41 0.8(4) . . . . ?
P2 C37 C42 C41 -180.0(2) . . . . ?
C1 P4 C43 C44 102.4(3) . . . . ?
C22 P4 C43 C44 -1.7(3) . . . . ?
C1 P4 C43 N3 -84.70(19) . . . . ?
C22 P4 C43 N3 171.27(17) . . . . ?
N3 C43 C44 C45 0.0(3) . . . . ?
P4 C43 C44 C45 173.4(2) . . . . ?
N3 C43 C44 C51 179.7(2) . . . . ?
P4 C43 C44 C51 -7.0(4) . . . . ?
C43 C44 C45 C46 178.4(3) . . . . ?
C51 C44 C45 C46 -1.2(4) . . . . ?
C43 C44 C45 C50 0.2(3) . . . . ?
C51 C44 C45 C50 -179.5(2) . . . . ?
C50 C45 C46 C47 0.0(4) . . . . ?
C44 C45 C46 C47 -178.0(3) . . . . ?
C45 C46 C47 C48 0.8(4) . . . . ?
C46 C47 C48 C49 -0.9(4) . . . . ?
C47 C48 C49 C50 0.1(4) . . . . ?
C48 C49 C50 C45 0.7(4) . . . . ?
C48 C49 C50 N3 178.2(3) . . . . ?
C46 C45 C50 C49 -0.8(4) . . . . ?
C44 C45 C50 C49 177.6(2) . . . . ?
C46 C45 C50 N3 -178.8(2) . . . . ?
C44 C45 C50 N3 -0.3(3) . . . . ?
O3 P3 C52 C57 -122.6(3) . . . . ?
N3 P3 C52 C57 113.8(2) . . . . ?
C58 P3 C52 C57 2.4(3) . . . . ?
O3 P3 C52 C53 50.0(3) . . . . ?
N3 P3 C52 C53 -73.6(2) . . . . ?
C58 P3 C52 C53 175.0(2) . . . . ?
C57 C52 C53 C54 -0.2(4) . . . . ?
P3 C52 C53 C54 -173.1(2) . . . . ?
C52 C53 C54 C55 0.1(4) . . . . ?
C53 C54 C55 C56 0.3(4) . . . . ?
C54 C55 C56 C57 -0.6(5) . . . . ?
C55 C56 C57 C52 0.5(5) . . . . ?
C53 C52 C57 C56 -0.1(4) . . . . ?
P3 C52 C57 C56 172.5(2) . . . . ?
O3 P3 C58 C59 -151.8(2) . . . . ?
N3 P3 C58 C59 -22.3(3) . . . . ?
C52 P3 C58 C59 88.5(2) . . . . ?
O3 P3 C58 C63 29.2(3) . . . . ?
N3 P3 C58 C63 158.6(2) . . . . ?
C52 P3 C58 C63 -90.5(2) . . . . ?
C63 C58 C59 C60 1.1(4) . . . . ?
P3 C58 C59 C60 -178.0(2) . . . . ?
C58 C59 C60 C61 0.0(4) . . . . ?
C59 C60 C61 C62 -0.5(4) . . . . ?
C60 C61 C62 C63 -0.1(4) . . . . ?
C61 C62 C63 C58 1.2(4) . . . . ?
C59 C58 C63 C62 -1.7(4) . . . . ?
P3 C58 C63 C62 177.4(2) . . . . ?
C28 C29 N2 C22 177.6(3) . . . . ?
C24 C29 N2 C22 -2.1(3) . . . . ?
C28 C29 N2 P2 -6.0(4) . . . . ?
C24 C29 N2 P2 174.18(17) . . . . ?
C23 C22 N2 C29 2.6(3) . . . . ?
P4 C22 N2 C29 -162.05(16) . . . . ?
C23 C22 N2 P2 -174.07(17) . . . . ?
P4 C22 N2 P2 21.3(3) . . . . ?
O2 P2 N2 C29 -151.8(2) . . . . ?
C37 P2 N2 C29 82.9(2) . . . . ?
C31 P2 N2 C29 -31.4(2) . . . . ?
O2 P2 N2 C22 24.1(2) . . . . ?
C37 P2 N2 C22 -101.23(19) . . . . ?
C31 P2 N2 C22 144.46(19) . . . . ?
C49 C50 N3 C43 -177.3(3) . . . . ?
C45 C50 N3 C43 0.4(3) . . . . ?
C49 C50 N3 P3 14.4(4) . . . . ?
C45 C50 N3 P3 -167.92(18) . . . . ?
C44 C43 N3 C50 -0.3(3) . . . . ?
P4 C43 N3 C50 -174.79(16) . . . . ?
C44 C43 N3 P3 169.28(17) . . . . ?
P4 C43 N3 P3 -5.2(3) . . . . ?
O3 P3 N3 C50 -150.9(2) . . . . ?
C58 P3 N3 C50 79.0(2) . . . . ?
C52 P3 N3 C50 -31.9(2) . . . . ?
O3 P3 N3 C43 42.3(2) . . . . ?
C58 P3 N3 C43 -87.9(2) . . . . ?
C52 P3 N3 C43 161.23(19) . . . . ?
O1S C1S C2S C3S -39.1(9) . . . . ?
C1S C2S C3S C4S 33.6(9) . . . . ?
C2S C3S C4S O1S -16.7(14) . . . . ?
C3S C4S O1S C1S -8.2(18) . . . . ?
C2S C1S O1S C4S 29.8(15) . . . . ?
O1A C1A C2A C3A 15(2) . . . . ?
C1A C2A C3A C4A 0.8(19) . . . . ?
C2A C3A C4A O1A -17(3) . . . . ?
C2A C1A O1A C4A -26(3) . . . . ?
C3A C4A O1A C1A 27(4) . . . . ?
